data_7129248
loop_
_publ_author_name
'Hill, Anthony'
'Frogley, Benjamin'
'Welsh, Steven S.'

_publ_section_title
;
 Bimetallic ethynylanthracenyl functionalised carbynes
;
_journal_name_full 'Chemical Communications'
_journal_paper_doi 10.1039/D1CC06142A
_journal_year 2021
_chemical_formula_moiety 'C34 H31 B N6 O2 W'
_chemical_formula_sum 'C34 H31 B N6 O2 W'
_chemical_formula_weight 750.31
_space_group_crystal_system monoclinic
_space_group_IT_number 14
_space_group_name_Hall '-P 2ybc'
_space_group_name_H-M_alt 'P 1 21/c 1'
_atom_sites_solution_hydrogens geom
_atom_sites_solution_primary dual
_audit_creation_date 2020-12-04
_audit_creation_method
;
Olex2 1.3
(compiled 2020.11.12 svn.r5f609507 for OlexSys, GUI svn.r6226)
;
_audit_update_record
;
2021-04-21 deposited with the CCDC.	2021-11-15 downloaded from the CCDC.
;
_cell_angle_alpha 90
_cell_angle_beta 111.209(6)
_cell_angle_gamma 90
_cell_formula_units_Z 4
_cell_length_a 18.9069(11)
_cell_length_b 9.5403(5)
_cell_length_c 18.2277(8)
_cell_measurement_reflns_used 5570
_cell_measurement_temperature 150.00(10)
_cell_measurement_theta_max 28.7440
_cell_measurement_theta_min 3.8220
_cell_volume 3065.2(3)
_computing_cell_refinement 'CrysAlisPro 1.171.40.82a (Rigaku OD, 2020)'
_computing_data_collection 'CrysAlisPro 1.171.40.82a (Rigaku OD, 2020)'
_computing_data_reduction 'CrysAlisPro 1.171.40.82a (Rigaku OD, 2020)'
_computing_molecular_graphics 'Olex2 1.3 (Dolomanov et al., 2009)'
_computing_publication_material 'Olex2 1.3 (Dolomanov et al., 2009)'
_computing_structure_refinement 'SHELXL 2018/3 (Sheldrick, 2015)'
_computing_structure_solution 'SHELXT 2018/2 (Sheldrick, 2018)'
_diffrn_ambient_environment N~2~
_diffrn_ambient_temperature 150.00(10)
_diffrn_detector 'CCD plate'
_diffrn_detector_area_resol_mean 8.1297
_diffrn_detector_type EosS2
_diffrn_measured_fraction_theta_full 0.995
_diffrn_measured_fraction_theta_max 0.830
_diffrn_measurement_details
;
List of Runs (angles in degrees, time in seconds):

  # Type    Start    End  Width  t~exp~   \w     \q     \k     \f   Frames
#--------------------------------------------------------------------------
  1  \w      3.00  79.00   1.00   19.00    --   15.65  38.00 -60.00   76
  2  \w    -47.00  30.00   1.00   19.00    --   15.65 -57.00 120.00   77
  3  \w    -34.00   9.00   1.00   19.00    --  -16.36 -77.00 -90.00   43
;
_diffrn_measurement_device 'four-circle diffractometer'
_diffrn_measurement_device_type 'SuperNova, Dual, Cu at home/near, EosS2'
_diffrn_measurement_method '\w scans'
_diffrn_orient_matrix_type 'CrysAlisPro convention (1999,Acta A55,543-557)'
_diffrn_orient_matrix_UB_11 0.0286827000
_diffrn_orient_matrix_UB_12 0.0404446000
_diffrn_orient_matrix_UB_13 0.0279836000
_diffrn_orient_matrix_UB_21 -0.0184982000
_diffrn_orient_matrix_UB_22 0.0624429000
_diffrn_orient_matrix_UB_23 -0.0182797000
_diffrn_orient_matrix_UB_31 -0.0213232000
_diffrn_orient_matrix_UB_32 0.0003094000
_diffrn_orient_matrix_UB_33 0.0249678000
_diffrn_radiation_monochromator mirror
_diffrn_radiation_probe x-ray
_diffrn_radiation_type 'Mo K\a'
_diffrn_radiation_wavelength 0.71073
_diffrn_reflns_av_R_equivalents 0.0233
_diffrn_reflns_av_unetI/netI 0.0434
_diffrn_reflns_Laue_measured_fraction_full 0.995
_diffrn_reflns_Laue_measured_fraction_max 0.830
_diffrn_reflns_limit_h_max 23
_diffrn_reflns_limit_h_min -25
_diffrn_reflns_limit_k_max 13
_diffrn_reflns_limit_k_min -6
_diffrn_reflns_limit_l_max 16
_diffrn_reflns_limit_l_min -23
_diffrn_reflns_number 12748
_diffrn_reflns_point_group_measured_fraction_full 0.995
_diffrn_reflns_point_group_measured_fraction_max 0.830
_diffrn_reflns_theta_full 25.242
_diffrn_reflns_theta_max 29.374
_diffrn_reflns_theta_min 3.412
_diffrn_source 'micro-focus sealed X-ray tube'
_diffrn_source_type 'SuperNova (Mo) X-ray Source'
_exptl_absorpt_coefficient_mu 3.810
_exptl_absorpt_correction_T_max 1.00000
_exptl_absorpt_correction_T_min 0.72894
_exptl_absorpt_correction_type multi-scan
_exptl_absorpt_process_details
;
CrysAlisPro 1.171.40.82a (Rigaku Oxford Diffraction, 2020)
Empirical absorption correction using spherical harmonics,
implemented in SCALE3 ABSPACK scaling algorithm.
;
_exptl_crystal_colour yellow
_exptl_crystal_colour_primary yellow
_exptl_crystal_density_diffrn 1.626
_exptl_crystal_description prism
_exptl_crystal_F_000 1488
_exptl_crystal_size_max 0.409
_exptl_crystal_size_mid 0.218
_exptl_crystal_size_min 0.115
_refine_diff_density_max 1.003
_refine_diff_density_min -0.708
_refine_diff_density_rms 0.100
_refine_ls_extinction_method none
_refine_ls_goodness_of_fit_ref 1.039
_refine_ls_hydrogen_treatment constr
_refine_ls_matrix_type full
_refine_ls_number_parameters 458
_refine_ls_number_reflns 6997
_refine_ls_number_restraints 0
_refine_ls_restrained_S_all 1.039
_refine_ls_R_factor_all 0.0468
_refine_ls_R_factor_gt 0.0317
_refine_ls_shift/su_max 0.003
_refine_ls_shift/su_mean 0.000
_refine_ls_structure_factor_coef Fsqd
_refine_ls_weighting_details 'w=1/[\s^2^(Fo^2^)+(0.0245P)^2^+2.0108P] where P=(Fo^2^+2Fc^2^)/3'
_refine_ls_weighting_scheme calc
_refine_ls_wR_factor_gt 0.0625
_refine_ls_wR_factor_ref 0.0690
_reflns_Friedel_coverage 0.000
_reflns_number_gt 5563
_reflns_number_total 6997
_reflns_threshold_expression 'I > 2\s(I)'
_cod_data_source_file d1cc06142a2.cif
_cod_data_source_block Compound_5
_cod_database_code 7129248
_shelx_shelxl_version_number 2018/3
_chemical_oxdiff_formula 'C34 H31 B N6 O2 W'
_chemical_oxdiff_usercomment d/m
_shelx_space_group_comment
;
The symmetry employed for this shelxl refinement is uniquely defined
by the following loop, which should always be used as a source of
symmetry information in preference to the above space-group names.
They are only intended as comments.
;
_reflns_odcompleteness_completeness 99.13
_reflns_odcompleteness_iscentric 1
_reflns_odcompleteness_theta 26.32
_olex2_refinement_description
;
1. Fixed Uiso
 At 1.2 times of:
  All B(H) groups, All C(H) groups
 At 1.5 times of:
  All C(H,H,H) groups
2. Others
 Sof(C17A)=Sof(C12A)=Sof(C16A)=Sof(H16A)=Sof(C15A)=Sof(H15A)=Sof(C13A)=
 Sof(H13A)=Sof(C14A)=Sof(H14A)=1-FVAR(1)
 Sof(C17)=Sof(C12)=Sof(C15)=Sof(H15)=Sof(C13)=Sof(H13)=Sof(C16)=Sof(H16)=
 Sof(C14)=Sof(H14)=FVAR(1)
3.a Ternary CH refined with riding coordinates:
 B1(H1)
3.b Aromatic/amide H refined with riding coordinates:
 C6(H6), C9(H9), C7(H7), C27(H27), C8(H8), C22(H22), C32(H32), C15(H15),
 C13(H13), C16(H16), C16A(H16A), C14(H14), C15A(H15A), C13A(H13A), C14A(H14A)
3.c Idealised Me refined as rotating group:
 C25(H25A,H25B,H25C), C20(H20A,H20B,H20C), C29(H29A,H29B,H29C), C24(H24A,H24B,
 H24C), C30(H30A,H30B,H30C), C34(H34A,H34B,H34C)
3.d :
 C19(H19)
;
_ins_header
;
TITL BF123A_scale in P2(1)/c 
REM P2(1)/c (#14 in standard setting)
CELL 0.71073  18.906888   9.540312  18.227677  90.0000 111.2092  90.0000
ZERR    4.00   0.001122   0.000513   0.000815   0.0000   0.0057   0.0000
LATT  1
SYMM -x, y+1/2,-z+1/2 
SFAC C H B N O W
UNIT 136.00 124.00 4.00 24.00 8.00 4.00
TREF
HKLF 4
END
;
_olex2_submission_special_instructions 'No special instructions were received'
_oxdiff_exptl_absorpt_empirical_details
;
Empirical correction (ABSPACK) includes:
- Absorption correction using spherical harmonics
- Frame scaling
;
_oxdiff_exptl_absorpt_empirical_full_max 1.248
_oxdiff_exptl_absorpt_empirical_full_min 0.630

loop_
_space_group_symop_operation_xyz
'x, y, z'
'-x, y+1/2, -z+1/2'
'-x, -y, -z'
'x, -y-1/2, z-1/2'

loop_
_atom_site_label
_atom_site_type_symbol
_atom_site_fract_x
_atom_site_fract_y
_atom_site_fract_z
_atom_site_U_iso_or_equiv
_atom_site_adp_type
_atom_site_occupancy
_atom_site_site_symmetry_order
_atom_site_calc_flag
_atom_site_refinement_flags_posn
_atom_site_refinement_flags_adp
_atom_site_refinement_flags_occupancy
_atom_site_disorder_assembly
_atom_site_disorder_group
W1 W 0.79599(2) 0.53810(2) 0.60546(2) 0.03229(6) Uani 1 1 d . . . . .
O1 O 0.92248(17) 0.5234(3) 0.53174(16) 0.0479(8) Uani 1 1 d . . . . .
N1 N 0.88053(17) 0.6393(3) 0.71641(16) 0.0336(7) Uani 1 1 d . . . . .
C2 C 0.8768(2) 0.5295(4) 0.5595(2) 0.0346(9) Uani 1 1 d . . . . .
N5 N 0.8326(2) 0.3467(4) 0.67622(16) 0.0412(8) Uani 1 1 d . . . . .
N3 N 0.7187(2) 0.5493(4) 0.67178(18) 0.0479(10) Uani 1 1 d . . . . .
N4 N 0.7453(2) 0.5233(4) 0.75147(19) 0.0488(10) Uani 1 1 d . . . . .
C1 C 0.7323(2) 0.4681(5) 0.5117(2) 0.0375(10) Uani 1 1 d . . . . .
N2 N 0.88063(18) 0.5991(4) 0.78901(16) 0.0380(8) Uani 1 1 d . . . . .
N6 N 0.8432(2) 0.3465(4) 0.75528(17) 0.0426(9) Uani 1 1 d . . . . .
C3 C 0.7661(2) 0.7283(5) 0.5598(2) 0.0447(11) Uani 1 1 d . . . . .
O2 O 0.7473(2) 0.8375(4) 0.53449(18) 0.0736(11) Uani 1 1 d . . . . .
C4 C 0.6832(2) 0.4150(5) 0.4362(2) 0.0386(10) Uani 1 1 d . . . . .
C5 C 0.6867(2) 0.4663(4) 0.36429(19) 0.0300(8) Uani 1 1 d . . . . .
C10 C 0.6369(2) 0.4075(4) 0.29157(19) 0.0325(9) Uani 1 1 d . . . . .
C6 C 0.7385(2) 0.5717(4) 0.3621(2) 0.0369(10) Uani 1 1 d . . . . .
H6 H 0.769648 0.612985 0.408848 0.044 Uiso 1 1 calc R U . . .
C9 C 0.6454(2) 0.4530(5) 0.2206(2) 0.0408(10) Uani 1 1 d . . . . .
H9 H 0.615064 0.413536 0.172967 0.049 Uiso 1 1 calc R U . . .
C21 C 0.9302(2) 0.7457(5) 0.7293(2) 0.0428(10) Uani 1 1 d . . . . .
C7 C 0.7435(2) 0.6138(6) 0.2930(2) 0.0518(12) Uani 1 1 d . . . . .
H7 H 0.777899 0.683315 0.292776 0.062 Uiso 1 1 calc R U . . .
C25 C 0.8397(3) 0.1746(5) 0.5766(2) 0.0573(13) Uani 1 1 d . . . . .
H25A H 0.787308 0.172174 0.542711 0.086 Uiso 1 1 calc R U . . .
H25B H 0.861825 0.083550 0.577946 0.086 Uiso 1 1 calc R U . . .
H25C H 0.866268 0.241851 0.556951 0.086 Uiso 1 1 calc R U . . .
C20 C 0.9471(3) 0.8170(5) 0.6646(3) 0.0555(12) Uani 1 1 d . . . . .
H20A H 0.970546 0.751589 0.640355 0.083 Uiso 1 1 calc R U . . .
H20B H 0.980932 0.894225 0.685758 0.083 Uiso 1 1 calc R U . . .
H20C H 0.900799 0.851017 0.626007 0.083 Uiso 1 1 calc R U . . .
C26 C 0.8457(3) 0.2156(5) 0.6585(2) 0.0457(11) Uani 1 1 d . . . . .
C18 C 0.5300(2) 0.2548(5) 0.2184(2) 0.0459(11) Uani 1 1 d . . . . .
C19 C 0.4835(3) 0.2110(6) 0.1594(2) 0.0648(15) Uani 1 1 d . . . . .
H19 H 0.447236 0.176751 0.113370 0.078 Uiso 1 1 calc R U . . .
C11 C 0.5826(2) 0.3063(5) 0.29065(19) 0.0384(10) Uani 1 1 d . . . . .
C28 C 0.8623(3) 0.2161(5) 0.7846(2) 0.0458(11) Uani 1 1 d . . . . .
C27 C 0.8646(3) 0.1315(5) 0.7256(2) 0.0523(12) Uani 1 1 d . . . . .
H27 H 0.876274 0.036453 0.729101 0.063 Uiso 1 1 calc R U . . .
B1 B 0.8281(3) 0.4794(6) 0.7946(3) 0.0444(13) Uani 1 1 d . . . . .
H1 H 0.836725 0.460131 0.849933 0.053 Uiso 1 1 calc R U . . .
C8 C 0.6965(3) 0.5519(6) 0.2212(2) 0.0539(13) Uani 1 1 d . . . . .
H8 H 0.700968 0.579723 0.174188 0.065 Uiso 1 1 calc R U . . .
C29 C 0.8777(3) 0.1814(5) 0.8697(2) 0.0574(13) Uani 1 1 d . . . . .
H29A H 0.916561 0.242318 0.902877 0.086 Uiso 1 1 calc R U . . .
H29B H 0.894205 0.085772 0.879789 0.086 Uiso 1 1 calc R U . . .
H29C H 0.832124 0.193986 0.880681 0.086 Uiso 1 1 calc R U . . .
C22 C 0.9605(2) 0.7744(5) 0.8097(2) 0.0513(12) Uani 1 1 d . . . . .
H22 H 0.995469 0.844135 0.834195 0.062 Uiso 1 1 calc R U . . .
C23 C 0.9291(2) 0.6809(5) 0.8454(2) 0.0454(11) Uani 1 1 d . . . . .
C31 C 0.6457(3) 0.5808(7) 0.6510(3) 0.0734(19) Uani 1 1 d . . . . .
C33 C 0.6883(3) 0.5394(6) 0.7787(3) 0.0672(16) Uani 1 1 d . . . . .
C17 C 0.6414(6) 0.2898(15) 0.4364(7) 0.028(3) Uani 0.541(10) 1 d . . P A 1
C32 C 0.6246(3) 0.5747(8) 0.7163(3) 0.083(2) Uani 1 1 d . . . . .
H32 H 0.576486 0.591295 0.717386 0.100 Uiso 1 1 calc R U . . .
C24 C 0.9399(3) 0.6660(6) 0.9312(2) 0.0712(16) Uani 1 1 d . . . . .
H24A H 0.891565 0.673003 0.937113 0.107 Uiso 1 1 calc R U . . .
H24B H 0.972731 0.738977 0.960922 0.107 Uiso 1 1 calc R U . . .
H24C H 0.962125 0.576356 0.950081 0.107 Uiso 1 1 calc R U . . .
C12 C 0.5875(8) 0.2316(13) 0.3613(10) 0.030(3) Uani 0.541(10) 1 d . . P A 1
C30 C 0.5965(3) 0.6144(10) 0.5679(3) 0.118(3) Uani 1 1 d . . . . .
H30A H 0.619195 0.688861 0.548566 0.177 Uiso 1 1 calc R U . . .
H30B H 0.547287 0.643263 0.566216 0.177 Uiso 1 1 calc R U . . .
H30C H 0.591491 0.532791 0.535618 0.177 Uiso 1 1 calc R U . . .
C34 C 0.7001(4) 0.5232(8) 0.8640(3) 0.095(2) Uani 1 1 d . . . . .
H34A H 0.709780 0.426494 0.878772 0.142 Uiso 1 1 calc R U . . .
H34B H 0.655394 0.553558 0.872788 0.142 Uiso 1 1 calc R U . . .
H34C H 0.742584 0.579046 0.895006 0.142 Uiso 1 1 calc R U . . .
C15 C 0.5997(4) 0.1036(11) 0.5027(4) 0.037(2) Uani 0.541(10) 1 d . . P A 1
H15 H 0.604179 0.058167 0.549264 0.045 Uiso 0.541(10) 1 calc R U P A 1
C17A C 0.6190(8) 0.3286(18) 0.4349(10) 0.033(3) Uani 0.459(10) 1 d . . P A 2
C12A C 0.5707(10) 0.2789(15) 0.3619(11) 0.028(3) Uani 0.459(10) 1 d . . P A 2
C13 C 0.5412(6) 0.1173(12) 0.3638(6) 0.039(2) Uani 0.541(10) 1 d . . P A 1
H13 H 0.505240 0.085570 0.316899 0.047 Uiso 0.541(10) 1 calc R U P A 1
C16 C 0.6431(5) 0.2145(12) 0.5058(4) 0.036(2) Uani 0.541(10) 1 d . . P A 1
H16 H 0.676058 0.244948 0.554673 0.044 Uiso 0.541(10) 1 calc R U P A 1
C16A C 0.6135(7) 0.2844(13) 0.5056(5) 0.039(3) Uani 0.459(10) 1 d . . P A 2
H16A H 0.646348 0.319009 0.553541 0.047 Uiso 0.459(10) 1 calc R U P A 2
C14 C 0.5466(5) 0.0521(11) 0.4309(4) 0.042(2) Uani 0.541(10) 1 d . . P A 1
H14 H 0.516372 -0.025096 0.430275 0.050 Uiso 0.541(10) 1 calc R U P A 1
C15A C 0.5606(7) 0.1923(13) 0.5026(5) 0.052(4) Uani 0.459(10) 1 d . . P A 2
H15A H 0.557457 0.160810 0.549632 0.062 Uiso 0.459(10) 1 calc R U P A 2
C13A C 0.5155(8) 0.1815(14) 0.3624(7) 0.045(3) Uani 0.459(10) 1 d . . P A 2
H13A H 0.482846 0.144704 0.314951 0.053 Uiso 0.459(10) 1 calc R U P A 2
C14A C 0.5085(7) 0.1393(13) 0.4312(5) 0.050(3) Uani 0.459(10) 1 d . . P A 2
H14A H 0.470501 0.077260 0.430879 0.060 Uiso 0.459(10) 1 calc R U P A 2

loop_
_atom_site_aniso_label
_atom_site_aniso_U_11
_atom_site_aniso_U_22
_atom_site_aniso_U_33
_atom_site_aniso_U_23
_atom_site_aniso_U_13
_atom_site_aniso_U_12
W1 0.03805(10) 0.03536(10) 0.01680(7) -0.00265(7) 0.00194(6) -0.00491(8)
O1 0.0497(18) 0.057(2) 0.0385(16) 0.0016(15) 0.0174(14) 0.0011(16)
N1 0.0378(18) 0.0280(18) 0.0263(14) -0.0006(14) 0.0011(12) -0.0011(15)
C2 0.042(2) 0.029(2) 0.0237(17) 0.0037(17) 0.0007(16) -0.0018(19)
N5 0.069(2) 0.034(2) 0.0188(14) -0.0052(15) 0.0128(14) -0.0091(18)
N3 0.044(2) 0.075(3) 0.0219(15) -0.0133(18) 0.0078(14) -0.012(2)
N4 0.059(2) 0.062(3) 0.0247(16) -0.0105(18) 0.0152(16) -0.011(2)
C1 0.037(2) 0.049(3) 0.0246(17) -0.0021(19) 0.0092(15) -0.011(2)
N2 0.052(2) 0.0319(19) 0.0189(13) -0.0040(15) -0.0006(13) 0.0002(17)
N6 0.068(2) 0.034(2) 0.0214(15) -0.0014(15) 0.0112(15) -0.0117(18)
C3 0.051(3) 0.050(3) 0.0242(18) 0.003(2) 0.0029(17) 0.011(2)
O2 0.101(3) 0.066(3) 0.0466(18) 0.0192(19) 0.0181(18) 0.030(2)
C4 0.034(2) 0.053(3) 0.0244(17) -0.0030(19) 0.0061(15) -0.009(2)
C5 0.0276(18) 0.038(2) 0.0199(15) -0.0005(17) 0.0038(13) 0.0067(18)
C10 0.031(2) 0.041(2) 0.0212(16) -0.0004(17) 0.0047(14) 0.0081(18)
C6 0.035(2) 0.041(3) 0.0259(18) 0.0013(18) 0.0006(15) 0.0005(19)
C9 0.039(2) 0.059(3) 0.0194(17) 0.0034(19) 0.0043(15) 0.006(2)
C21 0.042(2) 0.031(2) 0.042(2) -0.007(2) -0.0007(18) 0.001(2)
C7 0.047(3) 0.062(3) 0.039(2) 0.010(2) 0.0060(19) -0.010(2)
C25 0.102(4) 0.033(2) 0.035(2) -0.009(2) 0.021(2) -0.013(3)
C20 0.062(3) 0.037(3) 0.062(3) -0.009(2) 0.016(2) -0.017(2)
C26 0.073(3) 0.031(2) 0.031(2) -0.0050(19) 0.015(2) -0.012(2)
C18 0.048(3) 0.058(3) 0.0270(19) -0.001(2) 0.0082(17) -0.008(2)
C19 0.067(3) 0.084(4) 0.032(2) -0.005(3) 0.003(2) -0.021(3)
C11 0.035(2) 0.056(3) 0.0206(16) -0.0069(19) 0.0055(15) -0.005(2)
C28 0.068(3) 0.036(2) 0.0285(19) 0.001(2) 0.0117(19) -0.018(2)
C27 0.086(3) 0.026(2) 0.045(2) 0.001(2) 0.023(2) -0.011(2)
B1 0.068(3) 0.043(3) 0.0178(19) 0.000(2) 0.010(2) -0.002(3)
C8 0.050(3) 0.084(4) 0.0244(19) 0.016(2) 0.0094(18) -0.005(3)
C29 0.084(3) 0.050(3) 0.035(2) 0.011(2) 0.016(2) -0.012(3)
C22 0.050(3) 0.034(2) 0.045(2) -0.013(2) -0.013(2) -0.001(2)
C23 0.052(3) 0.036(2) 0.0287(19) -0.0109(19) -0.0096(17) 0.011(2)
C31 0.041(3) 0.139(6) 0.035(2) -0.025(3) 0.0083(19) -0.017(3)
C33 0.069(3) 0.095(5) 0.044(3) -0.019(3) 0.029(3) -0.019(3)
C17 0.011(5) 0.057(9) 0.016(3) -0.002(5) 0.005(4) 0.000(4)
C32 0.056(3) 0.140(7) 0.059(3) -0.031(4) 0.028(3) -0.023(4)
C24 0.094(4) 0.067(4) 0.026(2) -0.018(2) -0.012(2) 0.011(3)
C12 0.029(6) 0.032(7) 0.026(4) -0.003(6) 0.008(4) 0.000(5)
C30 0.034(3) 0.260(10) 0.044(3) -0.023(4) -0.004(2) 0.005(4)
C34 0.107(5) 0.146(7) 0.047(3) -0.016(4) 0.047(3) -0.010(4)
C15 0.039(5) 0.050(6) 0.027(3) 0.003(4) 0.016(3) -0.009(4)
C17A 0.020(8) 0.044(8) 0.027(5) 0.004(5) 0.000(5) 0.012(5)
C12A 0.035(8) 0.026(8) 0.022(4) -0.005(6) 0.007(5) -0.001(6)
C13 0.036(5) 0.046(7) 0.031(4) -0.003(5) 0.007(4) -0.012(5)
C16 0.038(5) 0.054(6) 0.019(3) -0.008(4) 0.012(3) -0.009(5)
C16A 0.046(6) 0.039(6) 0.020(4) 0.001(5) -0.002(4) -0.008(5)
C14 0.047(5) 0.049(6) 0.033(4) -0.006(4) 0.018(3) -0.011(5)
C15A 0.079(8) 0.048(7) 0.025(4) 0.011(5) 0.014(5) -0.007(7)
C13A 0.053(8) 0.041(7) 0.022(4) 0.002(5) -0.008(5) -0.012(6)
C14A 0.058(7) 0.041(7) 0.042(5) 0.003(5) 0.009(5) -0.020(6)

loop_
_atom_type_symbol
_atom_type_description
_atom_type_scat_dispersion_real
_atom_type_scat_dispersion_imag
_atom_type_scat_source
C C 0.0033 0.0016 'International Tables Vol C Tables 4.2.6.8 and 6.1.1.4'
H H 0.0000 0.0000 'International Tables Vol C Tables 4.2.6.8 and 6.1.1.4'
B B 0.0013 0.0007 'International Tables Vol C Tables 4.2.6.8 and 6.1.1.4'
N N 0.0061 0.0033 'International Tables Vol C Tables 4.2.6.8 and 6.1.1.4'
O O 0.0106 0.0060 'International Tables Vol C Tables 4.2.6.8 and 6.1.1.4'
W W -0.8490 6.8722 'International Tables Vol C Tables 4.2.6.8 and 6.1.1.4'

loop_
_exptl_crystal_face_index_h
_exptl_crystal_face_index_k
_exptl_crystal_face_index_l
_exptl_crystal_face_perp_dist
2 -13 8 0.0705
-17 10 9 0.0710
-8 13 -1 0.0838
18 4 -22 0.2061
22 -5 -18 0.1917
20 2 9 0.0527
-24 -2 -1 0.0297
26 1 -3 0.0994
7 -1 -26 0.1928
11 10 8 0.0644

loop_
_geom_angle_atom_site_label_1
_geom_angle_atom_site_label_2
_geom_angle_atom_site_label_3
_geom_angle
_geom_angle_site_symmetry_1
_geom_angle_site_symmetry_3
_geom_angle_publ_flag
C2 W1 N1 89.56(13) . . ?
C2 W1 N5 94.94(14) . . ?
C2 W1 N3 172.40(13) . . ?
N5 W1 N1 82.00(11) . . ?
N5 W1 N3 81.32(14) . . ?
N3 W1 N1 83.39(11) . . ?
C1 W1 N1 174.59(14) . . ?
C1 W1 C2 86.40(16) . . ?
C1 W1 N5 101.92(16) . . ?
C1 W1 N3 100.81(14) . . ?
C1 W1 C3 87.16(18) . . ?
C3 W1 N1 89.27(14) . . ?
C3 W1 C2 90.36(17) . . ?
C3 W1 N5 169.73(13) . . ?
C3 W1 N3 92.36(16) . . ?
N2 N1 W1 119.3(2) . . ?
C21 N1 W1 133.9(3) . . ?
C21 N1 N2 106.5(3) . . ?
O1 C2 W1 178.7(3) . . ?
N6 N5 W1 120.6(3) . . ?
C26 N5 W1 133.0(2) . . ?
C26 N5 N6 106.3(3) . . ?
N4 N3 W1 120.5(3) . . ?
C31 N3 W1 132.9(3) . . ?
C31 N3 N4 106.6(3) . . ?
N3 N4 B1 120.3(3) . . ?
C33 N4 N3 109.4(4) . . ?
C33 N4 B1 130.3(4) . . ?
C4 C1 W1 178.2(3) . . ?
N1 N2 B1 119.5(3) . . ?
C23 N2 N1 109.5(3) . . ?
C23 N2 B1 130.9(3) . . ?
N5 N6 B1 120.3(3) . . ?
C28 N6 N5 109.3(3) . . ?
C28 N6 B1 130.3(3) . . ?
O2 C3 W1 177.9(4) . . ?
C1 C4 C17A 117.2(7) . . ?
C5 C4 C1 121.9(4) . . ?
C5 C4 C17 119.9(6) . . ?
C5 C4 C17A 119.6(7) . . ?
C17 C4 C1 117.1(6) . . ?
C4 C5 C10 118.9(4) . . ?
C6 C5 C4 122.2(3) . . ?
C6 C5 C10 118.8(3) . . ?
C9 C10 C5 117.8(4) . . ?
C11 C10 C5 120.8(3) . . ?
C11 C10 C9 121.3(3) . . ?
C5 C6 H6 119.4 . . ?
C7 C6 C5 121.2(4) . . ?
C7 C6 H6 119.4 . . ?
C10 C9 H9 119.3 . . ?
C8 C9 C10 121.4(4) . . ?
C8 C9 H9 119.3 . . ?
N1 C21 C20 122.8(3) . . ?
N1 C21 C22 109.1(4) . . ?
C22 C21 C20 128.1(4) . . ?
C6 C7 H7 119.9 . . ?
C6 C7 C8 120.2(4) . . ?
C8 C7 H7 119.9 . . ?
H25A C25 H25B 109.5 . . ?
H25A C25 H25C 109.5 . . ?
H25B C25 H25C 109.5 . . ?
C26 C25 H25A 109.5 . . ?
C26 C25 H25B 109.5 . . ?
C26 C25 H25C 109.5 . . ?
C21 C20 H20A 109.5 . . ?
C21 C20 H20B 109.5 . . ?
C21 C20 H20C 109.5 . . ?
H20A C20 H20B 109.5 . . ?
H20A C20 H20C 109.5 . . ?
H20B C20 H20C 109.5 . . ?
N5 C26 C25 121.9(4) . . ?
N5 C26 C27 109.6(3) . . ?
C27 C26 C25 128.4(4) . . ?
C19 C18 C11 177.1(5) . . ?
C18 C19 H19 180.0 . . ?
C10 C11 C18 120.8(3) . . ?
C10 C11 C12 121.2(7) . . ?
C10 C11 C12A 118.2(8) . . ?
C18 C11 C12 117.0(7) . . ?
C12A C11 C18 119.7(8) . . ?
N6 C28 C27 108.4(3) . . ?
N6 C28 C29 122.2(4) . . ?
C27 C28 C29 129.4(4) . . ?
C26 C27 H27 126.8 . . ?
C28 C27 C26 106.3(4) . . ?
C28 C27 H27 126.8 . . ?
N4 B1 N2 109.1(4) . . ?
N4 B1 H1 109.7 . . ?
N2 B1 H1 109.7 . . ?
N6 B1 N4 108.3(3) . . ?
N6 B1 N2 110.5(4) . . ?
N6 B1 H1 109.7 . . ?
C9 C8 C7 120.5(4) . . ?
C9 C8 H8 119.8 . . ?
C7 C8 H8 119.8 . . ?
C28 C29 H29A 109.5 . . ?
C28 C29 H29B 109.5 . . ?
C28 C29 H29C 109.5 . . ?
H29A C29 H29B 109.5 . . ?
H29A C29 H29C 109.5 . . ?
H29B C29 H29C 109.5 . . ?
C21 C22 H22 126.6 . . ?
C23 C22 C21 106.8(4) . . ?
C23 C22 H22 126.6 . . ?
N2 C23 C22 108.0(3) . . ?
N2 C23 C24 122.2(4) . . ?
C22 C23 C24 129.8(4) . . ?
N3 C31 C32 109.8(4) . . ?
N3 C31 C30 122.5(4) . . ?
C32 C31 C30 127.7(5) . . ?
N4 C33 C32 107.7(4) . . ?
N4 C33 C34 122.1(5) . . ?
C32 C33 C34 130.2(5) . . ?
C4 C17 C12 120.2(11) . . ?
C4 C17 C16 125.4(10) . . ?
C16 C17 C12 114.3(12) . . ?
C31 C32 H32 126.8 . . ?
C33 C32 C31 106.5(5) . . ?
C33 C32 H32 126.8 . . ?
C23 C24 H24A 109.5 . . ?
C23 C24 H24B 109.5 . . ?
C23 C24 H24C 109.5 . . ?
H24A C24 H24B 109.5 . . ?
H24A C24 H24C 109.5 . . ?
H24B C24 H24C 109.5 . . ?
C11 C12 C17 116.0(11) . . ?
C13 C12 C11 124.8(12) . . ?
C13 C12 C17 119.0(13) . . ?
C31 C30 H30A 109.5 . . ?
C31 C30 H30B 109.5 . . ?
C31 C30 H30C 109.5 . . ?
H30A C30 H30B 109.5 . . ?
H30A C30 H30C 109.5 . . ?
H30B C30 H30C 109.5 . . ?
C33 C34 H34A 109.5 . . ?
C33 C34 H34B 109.5 . . ?
C33 C34 H34C 109.5 . . ?
H34A C34 H34B 109.5 . . ?
H34A C34 H34C 109.5 . . ?
H34B C34 H34C 109.5 . . ?
C16 C15 H15 118.8 . . ?
C16 C15 C14 122.4(7) . . ?
C14 C15 H15 118.8 . . ?
C12A C17A C4 117.4(14) . . ?
C16A C17A C4 119.6(12) . . ?
C16A C17A C12A 122.4(16) . . ?
C17A C12A C11 122.9(15) . . ?
C17A C12A C13A 116.8(16) . . ?
C13A C12A C11 119.5(13) . . ?
C12 C13 H13 118.5 . . ?
C14 C13 C12 123.0(10) . . ?
C14 C13 H13 118.5 . . ?
C17 C16 H16 118.6 . . ?
C15 C16 C17 122.7(9) . . ?
C15 C16 H16 118.6 . . ?
C17A C16A H16A 120.9 . . ?
C15A C16A C17A 118.2(11) . . ?
C15A C16A H16A 120.9 . . ?
C15 C14 H14 120.8 . . ?
C13 C14 C15 118.4(8) . . ?
C13 C14 H14 120.8 . . ?
C16A C15A H15A 118.6 . . ?
C16A C15A C14A 122.8(9) . . ?
C14A C15A H15A 118.6 . . ?
C12A C13A H13A 119.3 . . ?
C14A C13A C12A 121.3(12) . . ?
C14A C13A H13A 119.3 . . ?
C15A C14A H14A 120.8 . . ?
C13A C14A C15A 118.3(9) . . ?
C13A C14A H14A 120.8 . . ?

loop_
_geom_bond_atom_site_label_1
_geom_bond_atom_site_label_2
_geom_bond_distance
_geom_bond_site_symmetry_2
_geom_bond_publ_flag
W1 N1 2.288(3) . ?
W1 C2 1.993(4) . ?
W1 N5 2.198(3) . ?
W1 N3 2.210(3) . ?
W1 C1 1.825(4) . ?
W1 C3 1.991(5) . ?
O1 C2 1.148(5) . ?
N1 N2 1.377(4) . ?
N1 C21 1.345(5) . ?
N5 N6 1.381(4) . ?
N5 C26 1.338(5) . ?
N3 N4 1.377(4) . ?
N3 C31 1.328(6) . ?
N4 B1 1.535(6) . ?
N4 C33 1.349(6) . ?
C1 C4 1.444(5) . ?
N2 B1 1.540(6) . ?
N2 C23 1.351(5) . ?
N6 C28 1.351(5) . ?
N6 B1 1.532(6) . ?
C3 O2 1.142(5) . ?
C4 C5 1.423(5) . ?
C4 C17 1.434(15) . ?
C4 C17A 1.461(18) . ?
C5 C10 1.434(5) . ?
C5 C6 1.414(5) . ?
C10 C9 1.428(5) . ?
C10 C11 1.405(6) . ?
C6 H6 0.9300 . ?
C6 C7 1.358(5) . ?
C9 H9 0.9300 . ?
C9 C8 1.347(6) . ?
C21 C20 1.493(6) . ?
C21 C22 1.393(5) . ?
C7 H7 0.9300 . ?
C7 C8 1.417(6) . ?
C25 H25A 0.9600 . ?
C25 H25B 0.9600 . ?
C25 H25C 0.9600 . ?
C25 C26 1.507(5) . ?
C20 H20A 0.9600 . ?
C20 H20B 0.9600 . ?
C20 H20C 0.9600 . ?
C26 C27 1.397(6) . ?
C18 C19 1.191(6) . ?
C18 C11 1.420(5) . ?
C19 H19 0.9300 . ?
C11 C12 1.444(16) . ?
C11 C12A 1.420(18) . ?
C28 C27 1.357(6) . ?
C28 C29 1.509(5) . ?
C27 H27 0.9300 . ?
B1 H1 0.9800 . ?
C8 H8 0.9300 . ?
C29 H29A 0.9600 . ?
C29 H29B 0.9600 . ?
C29 H29C 0.9600 . ?
C22 H22 0.9300 . ?
C22 C23 1.361(6) . ?
C23 C24 1.509(6) . ?
C31 C32 1.386(7) . ?
C31 C30 1.498(7) . ?
C33 C32 1.366(8) . ?
C33 C34 1.496(7) . ?
C17 C12 1.49(2) . ?
C17 C16 1.444(16) . ?
C32 H32 0.9300 . ?
C24 H24A 0.9600 . ?
C24 H24B 0.9600 . ?
C24 H24C 0.9600 . ?
C12 C13 1.410(18) . ?
C30 H30A 0.9600 . ?
C30 H30B 0.9600 . ?
C30 H30C 0.9600 . ?
C34 H34A 0.9600 . ?
C34 H34B 0.9600 . ?
C34 H34C 0.9600 . ?
C15 H15 0.9300 . ?
C15 C16 1.328(11) . ?
C15 C14 1.418(10) . ?
C17A C12A 1.40(2) . ?
C17A C16A 1.39(2) . ?
C12A C13A 1.40(2) . ?
C13 H13 0.9300 . ?
C13 C14 1.342(13) . ?
C16 H16 0.9300 . ?
C16A H16A 0.9300 . ?
C16A C15A 1.318(14) . ?
C14 H14 0.9300 . ?
C15A H15A 0.9300 . ?
C15A C14A 1.412(13) . ?
C13A H13A 0.9300 . ?
C13A C14A 1.367(15) . ?
C14A H14A 0.9300 . ?

loop_
_geom_torsion_atom_site_label_1
_geom_torsion_atom_site_label_2
_geom_torsion_atom_site_label_3
_geom_torsion_atom_site_label_4
_geom_torsion
_geom_torsion_site_symmetry_1
_geom_torsion_site_symmetry_2
_geom_torsion_site_symmetry_3
_geom_torsion_site_symmetry_4
_geom_torsion_publ_flag
W1 N1 N2 B1 4.5(5) . . . . ?
W1 N1 N2 C23 -173.9(3) . . . . ?
W1 N1 C21 C20 -7.5(6) . . . . ?
W1 N1 C21 C22 172.3(3) . . . . ?
W1 N5 N6 C28 177.4(3) . . . . ?
W1 N5 N6 B1 1.1(5) . . . . ?
W1 N5 C26 C25 2.9(7) . . . . ?
W1 N5 C26 C27 -177.1(3) . . . . ?
W1 N3 N4 B1 -2.9(5) . . . . ?
W1 N3 N4 C33 178.7(3) . . . . ?
W1 N3 C31 C32 -178.9(4) . . . . ?
W1 N3 C31 C30 2.1(10) . . . . ?
N1 N2 B1 N4 -62.9(5) . . . . ?
N1 N2 B1 N6 56.1(5) . . . . ?
N1 N2 C23 C22 0.1(5) . . . . ?
N1 N2 C23 C24 177.9(4) . . . . ?
N1 C21 C22 C23 1.2(5) . . . . ?
N5 N6 C28 C27 0.1(5) . . . . ?
N5 N6 C28 C29 -179.9(4) . . . . ?
N5 N6 B1 N4 58.5(5) . . . . ?
N5 N6 B1 N2 -60.9(5) . . . . ?
N5 C26 C27 C28 0.0(5) . . . . ?
N3 N4 B1 N2 63.1(5) . . . . ?
N3 N4 B1 N6 -57.2(5) . . . . ?
N3 N4 C33 C32 0.5(6) . . . . ?
N3 N4 C33 C34 -177.8(5) . . . . ?
N3 C31 C32 C33 0.7(8) . . . . ?
N4 N3 C31 C32 -0.4(7) . . . . ?
N4 N3 C31 C30 -179.4(6) . . . . ?
N4 C33 C32 C31 -0.7(7) . . . . ?
C1 C4 C5 C10 179.2(4) . . . . ?
C1 C4 C5 C6 0.3(6) . . . . ?
C1 C4 C17 C12 177.7(7) . . . . ?
C1 C4 C17 C16 1.4(11) . . . . ?
C1 C4 C17A C12A 179.1(8) . . . . ?
C1 C4 C17A C16A -9.1(13) . . . . ?
N2 N1 C21 C20 179.0(4) . . . . ?
N2 N1 C21 C22 -1.2(4) . . . . ?
N6 N5 C26 C25 -179.9(4) . . . . ?
N6 N5 C26 C27 0.1(5) . . . . ?
N6 C28 C27 C26 -0.1(5) . . . . ?
C4 C5 C10 C9 -175.3(4) . . . . ?
C4 C5 C10 C11 3.4(6) . . . . ?
C4 C5 C6 C7 176.4(4) . . . . ?
C4 C17 C12 C11 1.7(12) . . . . ?
C4 C17 C12 C13 -173.3(8) . . . . ?
C4 C17 C16 C15 175.8(9) . . . . ?
C4 C17A C12A C11 1.4(16) . . . . ?
C4 C17A C12A C13A 171.8(10) . . . . ?
C4 C17A C16A C15A -171.5(11) . . . . ?
C5 C4 C17 C12 -14.1(10) . . . . ?
C5 C4 C17 C16 169.6(7) . . . . ?
C5 C4 C17A C12A 11.5(13) . . . . ?
C5 C4 C17A C16A -176.6(9) . . . . ?
C5 C10 C9 C8 -2.5(6) . . . . ?
C5 C10 C11 C18 175.8(4) . . . . ?
C5 C10 C11 C12 -16.3(8) . . . . ?
C5 C10 C11 C12A 9.2(8) . . . . ?
C5 C6 C7 C8 -0.1(7) . . . . ?
C10 C5 C6 C7 -2.4(6) . . . . ?
C10 C9 C8 C7 0.0(7) . . . . ?
C10 C11 C12 C17 13.3(11) . . . . ?
C10 C11 C12 C13 -172.0(8) . . . . ?
C10 C11 C12A C17A -11.7(14) . . . . ?
C10 C11 C12A C13A 178.1(9) . . . . ?
C6 C5 C10 C9 3.7(5) . . . . ?
C6 C5 C10 C11 -177.7(4) . . . . ?
C6 C7 C8 C9 1.3(7) . . . . ?
C9 C10 C11 C18 -5.6(6) . . . . ?
C9 C10 C11 C12 162.3(6) . . . . ?
C9 C10 C11 C12A -172.3(7) . . . . ?
C21 N1 N2 B1 179.1(4) . . . . ?
C21 N1 N2 C23 0.7(4) . . . . ?
C21 C22 C23 N2 -0.8(5) . . . . ?
C21 C22 C23 C24 -178.3(4) . . . . ?
C25 C26 C27 C28 -180.0(5) . . . . ?
C20 C21 C22 C23 -179.0(4) . . . . ?
C26 N5 N6 C28 -0.1(5) . . . . ?
C26 N5 N6 B1 -176.5(4) . . . . ?
C18 C11 C12 C17 -178.3(7) . . . . ?
C18 C11 C12 C13 -3.6(12) . . . . ?
C18 C11 C12A C17A -178.5(9) . . . . ?
C18 C11 C12A C13A 11.3(13) . . . . ?
C11 C10 C9 C8 178.9(4) . . . . ?
C11 C12 C13 C14 -178.9(9) . . . . ?
C11 C12A C13A C14A 171.9(11) . . . . ?
C28 N6 B1 N4 -117.0(5) . . . . ?
C28 N6 B1 N2 123.6(4) . . . . ?
B1 N4 C33 C32 -177.7(5) . . . . ?
B1 N4 C33 C34 4.0(9) . . . . ?
B1 N2 C23 C22 -178.1(4) . . . . ?
B1 N2 C23 C24 -0.3(7) . . . . ?
B1 N6 C28 C27 176.0(4) . . . . ?
B1 N6 C28 C29 -4.1(7) . . . . ?
C29 C28 C27 C26 180.0(4) . . . . ?
C23 N2 B1 N4 115.2(4) . . . . ?
C23 N2 B1 N6 -125.9(4) . . . . ?
C31 N3 N4 B1 178.3(5) . . . . ?
C31 N3 N4 C33 -0.1(6) . . . . ?
C33 N4 B1 N2 -118.9(5) . . . . ?
C33 N4 B1 N6 120.8(5) . . . . ?
C17 C4 C5 C10 11.7(7) . . . . ?
C17 C4 C5 C6 -167.2(6) . . . . ?
C17 C12 C13 C14 -4.3(15) . . . . ?
C12 C17 C16 C15 -0.7(14) . . . . ?
C12 C13 C14 C15 2.2(15) . . . . ?
C30 C31 C32 C33 179.6(7) . . . . ?
C34 C33 C32 C31 177.4(7) . . . . ?
C17A C4 C5 C10 -13.8(8) . . . . ?
C17A C4 C5 C6 167.3(7) . . . . ?
C17A C12A C13A C14A 1.1(18) . . . . ?
C17A C16A C15A C14A -1.4(19) . . . . ?
C12A C17A C16A C15A 0.0(18) . . . . ?
C12A C13A C14A C15A -2.5(19) . . . . ?
C16 C17 C12 C11 178.4(8) . . . . ?
C16 C17 C12 C13 3.4(13) . . . . ?
C16 C15 C14 C13 0.8(14) . . . . ?
C16A C17A C12A C11 -170.2(10) . . . . ?
C16A C17A C12A C13A 0.2(17) . . . . ?
C16A C15A C14A C13A 2.7(19) . . . . ?
C14 C15 C16 C17 -1.5(15) . . . . ?

loop_
_exptl_oxdiff_crystal_face_indexfrac_h
_exptl_oxdiff_crystal_face_indexfrac_k
_exptl_oxdiff_crystal_face_indexfrac_l
_exptl_oxdiff_crystal_face_x
_exptl_oxdiff_crystal_face_y
_exptl_oxdiff_crystal_face_z
2.2038 -12.5375 7.6246 -0.2305 -0.9630 0.1395
-16.8268 10.2694 9.0722 0.1866 0.7867 0.5885
-8.2799 12.5413 -1.4319 0.2297 0.9625 0.1447
18.3436 4.2584 -22.0578 0.0811 0.3298 -0.9406
21.8041 -4.7714 -18.4766 -0.0846 -0.3635 -0.9277
19.7937 1.7205 8.8460 0.8849 -0.4204 -0.2007
-24.2416 -1.5249 -1.1287 -0.7886 0.3738 0.4883
25.6790 1.3634 -3.0037 0.7076 -0.3350 -0.6221
7.4752 -1.0830 -25.5400 -0.5441 0.2610 -0.7974
10.8459 10.2227 8.3545 0.9583 0.2850 -0.0195
